data_4026084
loop_
_publ_author_name
'Roman A. Valiulin'
'Teresa M. Arisco'
'Andrei G. Kutateladze'

_publ_contact_author_address
;Department of Chemistry and Biochemistry
University of Denver
FW Olin Hall, 202
2190 E. Iliff Ave
Denver, CO 80208
;
_publ_contact_author_email akutatel.edu
_publ_contact_author_fax 303-871-2254
_publ_contact_author_name 'Andrei Kutateladze'
_publ_contact_author_phone 303-871-2995
_publ_section_title
;
 Double-Tandem [4\p+2\p].[2\p+2\p].[4\p+2\p].[2\p+2\p] Synthetic Sequence
 with Photoprotolytic Oxametathesis and Photoepoxidation in the Chromone
 Series
;
_journal_name_full 'Journal of Organic Chemistry'
_journal_page_first 1319
_journal_page_last 1332
_journal_paper_doi 10.1021/jo102221q
_journal_volume 76
_journal_year 2011
_chemical_formula_moiety 'C26 H26 O4'
_chemical_formula_sum 'C26 H26 O4'
_chemical_formula_weight 402.48
_chemical_name_common none
_chemical_name_systematic
;
1S(R), 8S(R), 9R(S), 12R(S), 13R(S)-
13-(1,3-dioxalan-2-yl)-11-phenyl-17-oxaheptacyclo
[6.5.4.1^9,12^.0^1,8^.0^2,7^.0^3,15^.0^6,16^]
octadec-10-ene-14-one
;
_space_group_IT_number 2
_symmetry_cell_setting triclinic
_symmetry_space_group_name_Hall '-P 1'
_symmetry_space_group_name_H-M 'P -1'
_atom_sites_solution_hydrogens geom
_atom_sites_solution_primary direct
_atom_sites_solution_secondary difmap
_audit_creation_method SHELXL-97
_cell_angle_alpha 90.0260(10)
_cell_angle_beta 110.1010(10)
_cell_angle_gamma 91.8820(10)
_cell_formula_units_Z 4
_cell_length_a 10.1847(2)
_cell_length_b 14.1437(2)
_cell_length_c 14.6416(2)
_cell_measurement_reflns_used 9720
_cell_measurement_temperature 296(2)
_cell_measurement_theta_max 29.15
_cell_measurement_theta_min 2.53
_cell_volume 1979.42(6)
_computing_cell_refinement 'Bruker SAINT'
_computing_data_collection 'Bruker APEX2'
_computing_data_reduction 'Bruker SAINT'
_computing_molecular_graphics 'Bruker SHELXTL'
_computing_publication_material 'Bruker SHELXTL'
_computing_structure_refinement 'SHELXL-97 (Sheldrick, 2008)'
_computing_structure_solution 'SHELXS-97 (Sheldrick, 2008)'
_diffrn_ambient_temperature 296(2)
_diffrn_detector_area_resol_mean 8.33
_diffrn_measured_fraction_theta_full 0.997
_diffrn_measured_fraction_theta_max 0.997
_diffrn_measurement_device_type 'Bruker D8 APEX II Diffractometer'
_diffrn_measurement_method '\f and \w scans'
_diffrn_radiation_monochromator graphite
_diffrn_radiation_source 'fine-focus sealed tube'
_diffrn_radiation_type MoK\a
_diffrn_radiation_wavelength 0.71073
_diffrn_reflns_av_R_equivalents 0.0233
_diffrn_reflns_av_sigmaI/netI 0.0145
_diffrn_reflns_limit_h_max 13
_diffrn_reflns_limit_h_min -13
_diffrn_reflns_limit_k_max 18
_diffrn_reflns_limit_k_min -18
_diffrn_reflns_limit_l_max 19
_diffrn_reflns_limit_l_min -19
_diffrn_reflns_number 75711
_diffrn_reflns_theta_full 27.88
_diffrn_reflns_theta_max 27.88
_diffrn_reflns_theta_min 1.44
_exptl_absorpt_coefficient_mu 0.090
_exptl_absorpt_correction_T_max 0.9884
_exptl_absorpt_correction_T_min 0.9519
_exptl_absorpt_correction_type multi-scan
_exptl_crystal_colour colourless
_exptl_crystal_density_diffrn 1.344
_exptl_crystal_description plate/prism
_exptl_crystal_F_000 848
_exptl_crystal_size_max 0.56
_exptl_crystal_size_mid 0.51
_exptl_crystal_size_min 0.13
_refine_diff_density_max 0.367
_refine_diff_density_min -0.232
_refine_diff_density_rms 0.043
_refine_ls_extinction_method none
_refine_ls_goodness_of_fit_ref 1.025
_refine_ls_matrix_type full
_refine_ls_number_parameters 549
_refine_ls_number_reflns 9427
_refine_ls_number_restraints 0
_refine_ls_restrained_S_all 1.025
_refine_ls_R_factor_all 0.0688
_refine_ls_R_factor_gt 0.0546
_refine_ls_shift/su_max 0.005
_refine_ls_shift/su_mean 0.001
_refine_ls_structure_factor_coef Fsqd
_refine_ls_weighting_details 'calc w=1/[\s^2^(Fo^2^)+(0.2000P)^2^+0.0000P] where P=(Fo^2^+2Fc^2^)/3'
_refine_ls_weighting_scheme calc
_refine_ls_wR_factor_gt 0.2159
_refine_ls_wR_factor_ref 0.2430
_reflns_number_gt 7336
_reflns_number_total 9427
_reflns_threshold_expression >2sigma(I)
_cod_data_source_file jo102221q_si_015.cif
_cod_data_source_block rav28551_0m
_cod_original_sg_symbol_H-M 'P -1 '
_cod_database_code 4026084

loop_
_symmetry_equiv_pos_as_xyz
'x, y, z'
'-x, -y, -z'

loop_
_atom_site_label
_atom_site_type_symbol
_atom_site_fract_x
_atom_site_fract_y
_atom_site_fract_z
_atom_site_U_iso_or_equiv
_atom_site_adp_type
_atom_site_occupancy
_atom_site_symmetry_multiplicity
_atom_site_calc_flag
_atom_site_refinement_flags
C101 C 0.69938(18) 0.94820(11) 1.04897(12) 0.0451(4) Uani 1 1 d .
O2 O 0.58638(14) 0.60303(8) 1.04516(10) 0.0576(3) Uani 1 1 d .
O3 O 0.72947(17) 0.74459(12) 1.22408(10) 0.0778(5) Uani 1 1 d .
O4 O 1.02096(12) 0.10463(7) 0.40910(9) 0.0496(3) Uani 1 1 d .
C100 C 0.82876(17) 0.41853(11) 0.43494(12) 0.0448(4) Uani 1 1 d .
O6 O 0.89953(13) 0.46347(9) 0.37772(10) 0.0556(3) Uani 1 1 d .
O7 O 0.69409(15) 0.45832(10) 0.40660(11) 0.0669(4) Uani 1 1 d .
O8 O 0.86352(15) 0.25438(11) 0.24427(9) 0.0673(4) Uani 1 1 d .
C1 C 0.6743(3) 1.07786(18) 0.70635(18) 0.0751(6) Uani 1 1 d .
H1 H 0.6660 1.1326 0.6699 0.090 Uiso 1 1 calc R
C2 C 0.7890(2) 1.06544(17) 0.78726(17) 0.0714(6) Uani 1 1 d .
H2 H 0.8605 1.1117 0.8051 0.086 Uiso 1 1 calc R
C3 C 0.8008(2) 0.98590(15) 0.84278(14) 0.0600(5) Uani 1 1 d .
H3 H 0.8791 0.9800 0.8984 0.072 Uiso 1 1 calc R
C4 C 0.69750(17) 0.91362(13) 0.81734(12) 0.0497(4) Uani 1 1 d .
C5 C 0.71018(17) 0.82626(13) 0.87380(12) 0.0485(4) Uani 1 1 d .
C6 C 0.80738(16) 0.81682(12) 0.97941(12) 0.0494(4) Uani 1 1 d .
H6 H 0.8969 0.8513 0.9916 0.059 Uiso 1 1 calc R
C7 C 0.73723(15) 0.84453(11) 1.05363(11) 0.0424(3) Uani 1 1 d .
H7 H 0.8086 0.8368 1.1179 0.051 Uiso 1 1 calc R
C8 C 0.61435(15) 0.77774(10) 1.05150(10) 0.0390(3) Uani 1 1 d .
C9 C 0.45517(16) 0.79931(10) 1.00462(11) 0.0397(3) Uani 1 1 d .
H9 H 0.4335 0.8594 0.9703 0.048 Uiso 1 1 calc R
C10 C 0.39200(19) 0.78189(12) 1.08469(13) 0.0522(4) Uani 1 1 d .
H10 H 0.4071 0.8382 1.1266 0.063 Uiso 1 1 calc R
C11 C 0.2374(2) 0.75397(16) 1.04462(18) 0.0691(6) Uani 1 1 d .
H11A H 0.1862 0.8042 1.0040 0.083 Uiso 1 1 calc R
H11B H 0.2023 0.7455 1.0980 0.083 Uiso 1 1 calc R
C12 C 0.5697(3) 1.0066(2) 0.6796(2) 0.0847(7) Uani 1 1 d .
H12 H 0.4911 1.0133 0.6243 0.102 Uiso 1 1 calc R
C13 C 0.5824(2) 0.92698(17) 0.73421(16) 0.0693(6) Uani 1 1 d .
H13 H 0.5117 0.8802 0.7151 0.083 Uiso 1 1 calc R
C14 C 0.63943(19) 0.74433(14) 0.84469(13) 0.0540(4) Uani 1 1 d .
H14 H 0.5754 0.7325 0.7826 0.065 Uiso 1 1 calc R
C15 C 0.6771(2) 0.67314(12) 0.92598(14) 0.0565(4) Uani 1 1 d .
H15 H 0.6751 0.6082 0.9022 0.068 Uiso 1 1 calc R
C16 C 0.8250(2) 0.70961(14) 0.98533(16) 0.0637(5) Uani 1 1 d .
H16A H 0.8926 0.6902 0.9564 0.076 Uiso 1 1 calc R
H16B H 0.8532 0.6882 1.0520 0.076 Uiso 1 1 calc R
O10 O 0.63213(13) 0.96860(9) 1.11662(10) 0.0571(3) Uani 1 1 d .
C18 C 0.7344(3) 1.01193(19) 1.19916(16) 0.0779(6) Uani 1 1 d .
H18A H 0.7565 0.9699 1.2543 0.093 Uiso 1 1 calc R
H18B H 0.7002 1.0701 1.2164 0.093 Uiso 1 1 calc R
C19 C 0.8581(2) 1.0317(2) 1.17259(18) 0.0807(7) Uani 1 1 d .
H19A H 0.8870 1.0979 1.1838 0.097 Uiso 1 1 calc R
H19B H 0.9349 0.9937 1.2108 0.097 Uiso 1 1 calc R
O11 O 0.81956(15) 1.00838(9) 1.07279(10) 0.0637(4) Uani 1 1 d .
C21 C 0.2129(2) 0.66165(15) 0.98452(15) 0.0622(5) Uani 1 1 d .
H21A H 0.1760 0.6124 1.0160 0.075 Uiso 1 1 calc R
H21B H 0.1448 0.6713 0.9204 0.075 Uiso 1 1 calc R
C22 C 0.34901(19) 0.63115(12) 0.97524(12) 0.0508(4) Uani 1 1 d .
H22 H 0.3321 0.5751 0.9328 0.061 Uiso 1 1 calc R
C23 C 0.42778(16) 0.70851(11) 0.93962(11) 0.0422(3) Uani 1 1 d .
H23 H 0.3942 0.7188 0.8693 0.051 Uiso 1 1 calc R
C24 C 0.58377(17) 0.68419(10) 0.98594(11) 0.0428(3) Uani 1 1 d .
C25 C 0.4626(2) 0.61241(12) 1.07203(13) 0.0549(4) Uani 1 1 d .
H25 H 0.4413 0.5547 1.1021 0.066 Uiso 1 1 calc R
C26 C 0.4839(2) 0.70110(13) 1.14100(12) 0.0550(4) Uani 1 1 d .
H26 H 0.4716 0.6868 1.2031 0.066 Uiso 1 1 calc R
C27 C 0.6260(2) 0.74225(12) 1.15171(11) 0.0517(4) Uani 1 1 d .
C28 C 0.8040(4) 0.48736(18) 0.7804(2) 0.0904(9) Uani 1 1 d .
H28 H 0.7983 0.5355 0.8220 0.108 Uiso 1 1 calc R
C29 C 0.6982(3) 0.47113(17) 0.6945(2) 0.0856(8) Uani 1 1 d .
H29 H 0.6194 0.5078 0.6778 0.103 Uiso 1 1 calc R
C30 C 0.7069(2) 0.40015(15) 0.63144(19) 0.0666(5) Uani 1 1 d .
H30 H 0.6346 0.3906 0.5723 0.080 Uiso 1 1 calc R
C31 C 0.82214(18) 0.34334(12) 0.65548(13) 0.0489(4) Uani 1 1 d .
C32 C 0.83402(16) 0.26696(11) 0.59083(12) 0.0437(4) Uani 1 1 d .
C33 C 0.92235(18) 0.19613(11) 0.61477(12) 0.0475(4) Uani 1 1 d .
H33 H 0.9859 0.1867 0.6769 0.057 Uiso 1 1 calc R
C34 C 0.90557(19) 0.13329(11) 0.52781(13) 0.0492(4) Uani 1 1 d .
H34 H 0.9211 0.0666 0.5450 0.059 Uiso 1 1 calc R
C35 C 1.00015(15) 0.17224(10) 0.47610(11) 0.0391(3) Uani 1 1 d .
C36 C 1.14606(15) 0.21649(11) 0.53312(11) 0.0413(3) Uani 1 1 d .
H36 H 1.1711 0.2196 0.6040 0.050 Uiso 1 1 calc R
C37 C 1.24598(18) 0.16307(13) 0.49531(13) 0.0527(4) Uani 1 1 d .
H37 H 1.2723 0.1041 0.5310 0.063 Uiso 1 1 calc R
C38 C 1.37584(19) 0.22108(17) 0.49966(18) 0.0708(6) Uani 1 1 d .
H38A H 1.4290 0.1864 0.4679 0.085 Uiso 1 1 calc R
H38B H 1.4344 0.2317 0.5670 0.085 Uiso 1 1 calc R
C39 C 1.3366(2) 0.31713(16) 0.44941(19) 0.0701(6) Uani 1 1 d .
H39A H 1.3721 0.3681 0.4968 0.084 Uiso 1 1 calc R
H39B H 1.3788 0.3249 0.3996 0.084 Uiso 1 1 calc R
C40 C 1.14478(19) 0.14170(12) 0.39206(13) 0.0511(4) Uani 1 1 d .
H40 H 1.1820 0.0955 0.3582 0.061 Uiso 1 1 calc R
C41 C 0.9187(4) 0.43260(19) 0.80524(19) 0.0913(8) Uani 1 1 d .
H41 H 0.9910 0.4436 0.8641 0.110 Uiso 1 1 calc R
C42 C 0.9285(3) 0.36189(15) 0.74460(15) 0.0669(5) Uani 1 1 d .
H42 H 1.0075 0.3254 0.7630 0.080 Uiso 1 1 calc R
C43 C 0.74665(16) 0.25814(12) 0.48290(12) 0.0467(4) Uani 1 1 d .
H43 H 0.6503 0.2771 0.4700 0.056 Uiso 1 1 calc R
C44 C 0.81511(15) 0.31157(10) 0.41787(11) 0.0403(3) Uani 1 1 d .
H44 H 0.7507 0.3019 0.3510 0.048 Uiso 1 1 calc R
C45 C 0.7965(3) 0.4938(2) 0.29268(17) 0.0803(7) Uani 1 1 d .
H45A H 0.7879 0.4512 0.2388 0.096 Uiso 1 1 calc R
H45B H 0.8205 0.5568 0.2760 0.096 Uiso 1 1 calc R
C46 C 0.6651(3) 0.4939(2) 0.31279(19) 0.0868(8) Uani 1 1 d .
H46A H 0.6314 0.5576 0.3093 0.104 Uiso 1 1 calc R
H46B H 0.5942 0.4543 0.2658 0.104 Uiso 1 1 calc R
C47 C 0.95311(14) 0.26925(9) 0.42098(10) 0.0357(3) Uani 1 1 d .
C48 C 1.10436(15) 0.31122(10) 0.47871(11) 0.0392(3) Uani 1 1 d .
H48 H 1.1093 0.3670 0.5196 0.047 Uiso 1 1 calc R
C49 C 1.17811(17) 0.32155(12) 0.40358(14) 0.0516(4) Uani 1 1 d .
H49 H 1.1530 0.3809 0.3684 0.062 Uiso 1 1 calc R
C50 C 1.11012(18) 0.23618(13) 0.33504(12) 0.0510(4) Uani 1 1 d .
H50 H 1.1311 0.2363 0.2745 0.061 Uiso 1 1 calc R
C51 C 0.95937(17) 0.25315(11) 0.32027(11) 0.0446(4) Uani 1 1 d .
C52 C 0.75342(19) 0.15139(12) 0.46486(15) 0.0560(4) Uani 1 1 d .
H52A H 0.6877 0.1148 0.4866 0.067 Uiso 1 1 calc R
H52B H 0.7359 0.1373 0.3968 0.067 Uiso 1 1 calc R
H100 H 0.8868(18) 0.4407(12) 0.5058(13) 0.045(4) Uiso 1 1 d .
H102 H 0.632(2) 0.9650(14) 0.9903(15) 0.052(5) Uiso 1 1 d .

loop_
_atom_site_aniso_label
_atom_site_aniso_U_11
_atom_site_aniso_U_22
_atom_site_aniso_U_33
_atom_site_aniso_U_23
_atom_site_aniso_U_13
_atom_site_aniso_U_12
C101 0.0469(8) 0.0420(8) 0.0473(8) -0.0072(6) 0.0176(7) -0.0005(6)
O2 0.0670(8) 0.0366(6) 0.0657(8) 0.0071(5) 0.0174(6) 0.0135(5)
O3 0.0790(10) 0.0940(11) 0.0419(7) 0.0044(7) -0.0026(7) 0.0000(8)
O4 0.0576(7) 0.0358(5) 0.0543(7) -0.0078(5) 0.0178(5) 0.0041(5)
C100 0.0424(8) 0.0414(8) 0.0528(9) 0.0086(7) 0.0185(7) 0.0091(6)
O6 0.0540(7) 0.0507(6) 0.0645(8) 0.0174(6) 0.0230(6) 0.0069(5)
O7 0.0588(8) 0.0655(8) 0.0851(10) 0.0243(7) 0.0332(7) 0.0308(6)
O8 0.0670(9) 0.0840(10) 0.0396(6) -0.0015(6) 0.0031(6) 0.0124(7)
C1 0.0804(15) 0.0798(14) 0.0812(15) 0.0198(12) 0.0476(13) 0.0119(11)
C2 0.0758(14) 0.0756(13) 0.0763(14) -0.0062(11) 0.0451(12) -0.0146(11)
C3 0.0554(10) 0.0746(12) 0.0535(10) -0.0045(9) 0.0242(8) -0.0078(9)
C4 0.0422(8) 0.0673(10) 0.0460(8) -0.0055(8) 0.0238(7) -0.0008(7)
C5 0.0414(8) 0.0633(10) 0.0454(8) -0.0118(7) 0.0208(7) 0.0014(7)
C6 0.0341(7) 0.0565(9) 0.0557(9) -0.0087(8) 0.0128(7) 0.0064(6)
C7 0.0388(7) 0.0432(8) 0.0386(7) -0.0051(6) 0.0042(6) 0.0061(6)
C8 0.0425(8) 0.0373(7) 0.0335(7) -0.0009(5) 0.0079(6) 0.0086(6)
C9 0.0403(7) 0.0359(7) 0.0421(7) 0.0026(6) 0.0127(6) 0.0062(5)
C10 0.0601(10) 0.0483(9) 0.0567(10) -0.0023(7) 0.0309(8) 0.0030(7)
C11 0.0600(12) 0.0678(12) 0.0921(16) 0.0117(11) 0.0420(11) 0.0069(9)
C12 0.0625(13) 0.1064(19) 0.0795(15) 0.0227(14) 0.0166(11) 0.0067(12)
C13 0.0470(10) 0.0825(14) 0.0726(13) 0.0091(11) 0.0135(9) -0.0045(9)
C14 0.0557(10) 0.0654(10) 0.0445(8) -0.0161(8) 0.0224(7) -0.0038(8)
C15 0.0620(11) 0.0468(9) 0.0649(11) -0.0168(8) 0.0269(9) 0.0080(7)
C16 0.0529(10) 0.0619(11) 0.0783(13) -0.0096(10) 0.0233(9) 0.0212(8)
O10 0.0594(7) 0.0559(7) 0.0619(7) -0.0191(6) 0.0285(6) -0.0014(6)
C18 0.0825(15) 0.0907(16) 0.0576(11) -0.0281(11) 0.0212(11) -0.0051(12)
C19 0.0666(13) 0.0972(17) 0.0747(14) -0.0410(13) 0.0214(11) -0.0166(12)
O11 0.0677(8) 0.0588(7) 0.0672(8) -0.0230(6) 0.0283(7) -0.0191(6)
C21 0.0547(10) 0.0690(12) 0.0624(11) 0.0115(9) 0.0206(9) -0.0099(9)
C22 0.0561(10) 0.0442(8) 0.0489(9) 0.0009(7) 0.0144(7) -0.0046(7)
C23 0.0459(8) 0.0426(7) 0.0352(7) 0.0011(6) 0.0101(6) 0.0018(6)
C24 0.0503(9) 0.0342(7) 0.0418(7) -0.0027(6) 0.0126(6) 0.0083(6)
C25 0.0697(11) 0.0400(8) 0.0515(9) 0.0115(7) 0.0163(8) 0.0012(7)
C26 0.0703(12) 0.0564(10) 0.0387(8) 0.0049(7) 0.0195(8) 0.0007(8)
C27 0.0643(10) 0.0512(9) 0.0327(7) -0.0001(6) 0.0072(7) 0.0073(8)
C28 0.144(3) 0.0705(14) 0.0920(19) -0.0003(13) 0.085(2) 0.0175(16)
C29 0.0958(18) 0.0669(13) 0.129(2) 0.0144(14) 0.0811(19) 0.0273(13)
C30 0.0582(11) 0.0614(11) 0.0940(15) 0.0086(10) 0.0432(11) 0.0094(9)
C31 0.0530(9) 0.0489(8) 0.0589(10) 0.0083(7) 0.0368(8) 0.0052(7)
C32 0.0424(8) 0.0437(8) 0.0519(8) 0.0057(7) 0.0251(7) 0.0000(6)
C33 0.0543(9) 0.0462(8) 0.0467(8) 0.0106(7) 0.0230(7) 0.0042(7)
C34 0.0594(10) 0.0328(7) 0.0586(10) 0.0072(7) 0.0245(8) 0.0018(6)
C35 0.0429(8) 0.0308(6) 0.0422(7) -0.0007(6) 0.0127(6) 0.0039(5)
C36 0.0394(7) 0.0420(7) 0.0385(7) 0.0013(6) 0.0075(6) 0.0084(6)
C37 0.0467(9) 0.0530(9) 0.0573(10) 0.0039(8) 0.0152(8) 0.0168(7)
C38 0.0376(9) 0.0848(14) 0.0883(15) 0.0020(12) 0.0186(9) 0.0138(9)
C39 0.0419(10) 0.0758(13) 0.0969(16) 0.0065(12) 0.0297(10) 0.0006(9)
C40 0.0542(9) 0.0489(9) 0.0550(9) -0.0039(7) 0.0244(8) 0.0104(7)
C41 0.140(2) 0.0803(16) 0.0633(13) -0.0020(12) 0.0460(15) 0.0260(16)
C42 0.0859(14) 0.0670(12) 0.0532(10) 0.0013(9) 0.0293(10) 0.0207(10)
C43 0.0330(7) 0.0482(8) 0.0582(9) 0.0026(7) 0.0153(7) -0.0023(6)
C44 0.0320(7) 0.0410(7) 0.0427(7) 0.0028(6) 0.0062(6) 0.0015(5)
C45 0.0798(15) 0.1023(18) 0.0619(12) 0.0375(13) 0.0264(11) 0.0246(13)
C46 0.0622(13) 0.1073(19) 0.0826(15) 0.0390(15) 0.0118(11) 0.0279(13)
C47 0.0349(7) 0.0342(6) 0.0357(7) 0.0014(5) 0.0094(5) 0.0002(5)
C48 0.0322(7) 0.0365(7) 0.0449(7) -0.0010(6) 0.0084(6) -0.0002(5)
C49 0.0415(8) 0.0523(9) 0.0645(10) 0.0052(8) 0.0227(8) 0.0004(7)
C50 0.0508(9) 0.0609(10) 0.0460(8) 0.0040(7) 0.0219(7) 0.0084(7)
C51 0.0488(8) 0.0438(8) 0.0377(7) 0.0016(6) 0.0102(6) 0.0032(6)
C52 0.0500(9) 0.0480(9) 0.0717(11) -0.0052(8) 0.0248(8) -0.0155(7)

loop_
_atom_type_symbol
_atom_type_description
_atom_type_scat_dispersion_real
_atom_type_scat_dispersion_imag
_atom_type_scat_source
C C 0.0033 0.0016 'International Tables Vol C Tables 4.2.6.8 and 6.1.1.4'
H H 0.0000 0.0000 'International Tables Vol C Tables 4.2.6.8 and 6.1.1.4'
O O 0.0106 0.0060 'International Tables Vol C Tables 4.2.6.8 and 6.1.1.4'

loop_
_geom_angle_atom_site_label_1
_geom_angle_atom_site_label_2
_geom_angle_atom_site_label_3
_geom_angle
O11 C101 O10 106.73(12)
O11 C101 C7 111.29(14)
O10 C101 C7 110.89(14)
O11 C101 H102 111.7(12)
O10 C101 H102 101.6(13)
C7 C101 H102 114.0(12)
C24 O2 C25 103.31(12)
C35 O4 C40 103.57(11)
O6 C100 O7 106.08(12)
O6 C100 C44 111.46(13)
O7 C100 C44 110.46(13)
O6 C100 H100 103.7(10)
O7 C100 H100 109.2(10)
C44 C100 H100 115.4(10)
C45 O6 C100 106.92(15)
C46 O7 C100 107.42(15)
C2 C1 C12 118.5(2)
C2 C1 H1 120.8
C12 C1 H1 120.8
C1 C2 C3 121.2(2)
C1 C2 H2 119.4
C3 C2 H2 119.4
C2 C3 C4 121.30(19)
C2 C3 H3 119.4
C4 C3 H3 119.4
C13 C4 C3 116.67(18)
C13 C4 C5 121.06(16)
C3 C4 C5 122.26(16)
C14 C5 C4 127.20(16)
C14 C5 C6 108.70(16)
C4 C5 C6 124.08(14)
C5 C6 C16 100.82(14)
C5 C6 C7 112.69(12)
C16 C6 C7 107.46(15)
C5 C6 H6 111.8
C16 C6 H6 111.8
C7 C6 H6 111.8
C101 C7 C8 112.26(13)
C101 C7 C6 113.53(14)
C8 C7 C6 113.41(12)
C101 C7 H7 105.6
C8 C7 H7 105.6
C6 C7 H7 105.6
C27 C8 C7 112.62(13)
C27 C8 C9 103.00(13)
C7 C8 C9 125.90(12)
C27 C8 C24 103.99(12)
C7 C8 C24 119.12(13)
C9 C8 C24 88.06(10)
C10 C9 C23 108.20(13)
C10 C9 C8 105.85(12)
C23 C9 C8 91.21(11)
C10 C9 H9 116.2
C23 C9 H9 116.2
C8 C9 H9 116.2
C11 C10 C9 112.89(15)
C11 C10 C26 112.98(16)
C9 C10 C26 100.54(13)
C11 C10 H10 110.0
C9 C10 H10 110.0
C26 C10 H10 110.0
C10 C11 C21 110.70(16)
C10 C11 H11A 109.5
C21 C11 H11A 109.5
C10 C11 H11B 109.5
C21 C11 H11B 109.5
H11A C11 H11B 108.1
C13 C12 C1 120.3(2)
C13 C12 H12 119.9
C1 C12 H12 119.9
C12 C13 C4 122.1(2)
C12 C13 H13 118.9
C4 C13 H13 118.9
C5 C14 C15 111.07(16)
C5 C14 H14 124.5
C15 C14 H14 124.5
C24 C15 C14 109.50(14)
C24 C15 C16 108.97(15)
C14 C15 C16 100.08(16)
C24 C15 H15 112.5
C14 C15 H15 112.5
C16 C15 H15 112.5
C15 C16 C6 101.38(14)
C15 C16 H16A 111.5
C6 C16 H16A 111.5
C15 C16 H16B 111.5
C6 C16 H16B 111.5
H16A C16 H16B 109.3
C101 O10 C18 107.16(15)
O10 C18 C19 106.66(17)
O10 C18 H18A 110.4
C19 C18 H18A 110.4
O10 C18 H18B 110.4
C19 C18 H18B 110.4
H18A C18 H18B 108.6
O11 C19 C18 106.34(17)
O11 C19 H19A 110.5
C18 C19 H19A 110.5
O11 C19 H19B 110.5
C18 C19 H19B 110.5
H19A C19 H19B 108.7
C101 O11 C19 107.07(15)
C22 C21 C11 110.11(15)
C22 C21 H21A 109.6
C11 C21 H21A 109.6
C22 C21 H21B 109.6
C11 C21 H21B 109.6
H21A C21 H21B 108.2
C21 C22 C25 113.89(16)
C21 C22 C23 114.41(15)
C25 C22 C23 97.91(13)
C21 C22 H22 110.0
C25 C22 H22 110.0
C23 C22 H22 110.0
C22 C23 C24 104.51(13)
C22 C23 C9 111.56(13)
C24 C23 C9 90.04(11)
C22 C23 H23 115.8
C24 C23 H23 115.8
C9 C23 H23 115.8
O2 C24 C15 111.56(13)
O2 C24 C23 105.83(12)
C15 C24 C23 122.16(14)
O2 C24 C8 109.68(12)
C15 C24 C8 114.89(14)
C23 C24 C8 90.66(11)
O2 C25 C22 102.92(14)
O2 C25 C26 109.12(14)
C22 C25 C26 109.47(14)
O2 C25 H25 111.7
C22 C25 H25 111.7
C26 C25 H25 111.7
C27 C26 C10 99.78(14)
C27 C26 C25 105.37(15)
C10 C26 C25 109.53(14)
C27 C26 H26 113.7
C10 C26 H26 113.7
C25 C26 H26 113.7
O3 C27 C26 127.51(17)
O3 C27 C8 127.04(18)
C26 C27 C8 105.43(13)
C29 C28 C41 119.7(2)
C29 C28 H28 120.2
C41 C28 H28 120.2
C28 C29 C30 120.4(2)
C28 C29 H29 119.8
C30 C29 H29 119.8
C31 C30 C29 120.9(2)
C31 C30 H30 119.6
C29 C30 H30 119.6
C30 C31 C42 117.03(18)
C30 C31 C32 122.23(18)
C42 C31 C32 120.74(16)
C33 C32 C31 126.72(16)
C33 C32 C43 108.91(14)
C31 C32 C43 124.35(14)
C32 C33 C34 111.10(15)
C32 C33 H33 124.4
C34 C33 H33 124.4
C35 C34 C33 108.39(13)
C35 C34 C52 108.41(14)
C33 C34 C52 100.79(14)
C35 C34 H34 112.8
C33 C34 H34 112.8
C52 C34 H34 112.8
O4 C35 C34 112.35(12)
O4 C35 C36 106.17(12)
C34 C35 C36 121.28(13)
O4 C35 C47 109.03(11)
C34 C35 C47 114.96(12)
C36 C35 C47 90.81(10)
C37 C36 C35 104.30(13)
C37 C36 C48 111.18(13)
C35 C36 C48 90.34(10)
C37 C36 H36 115.9
C35 C36 H36 115.9
C48 C36 H36 115.9
C38 C37 C40 114.32(17)
C38 C37 C36 113.48(16)
C40 C37 C36 98.15(13)
C38 C37 H37 110.1
C40 C37 H37 110.1
C36 C37 H37 110.1
C37 C38 C39 110.89(15)
C37 C38 H38A 109.5
C39 C38 H38A 109.5
C37 C38 H38B 109.5
C39 C38 H38B 109.5
H38A C38 H38B 108.1
C49 C39 C38 109.82(15)
C49 C39 H39A 109.7
C38 C39 H39A 109.7
C49 C39 H39B 109.7
C38 C39 H39B 109.7
H39A C39 H39B 108.2
O4 C40 C37 102.58(14)
O4 C40 C50 109.26(13)
C37 C40 C50 109.17(14)
O4 C40 H40 111.8
C37 C40 H40 111.8
C50 C40 H40 111.8
C28 C41 C42 120.7(3)
C28 C41 H41 119.6
C42 C41 H41 119.6
C41 C42 C31 121.3(2)
C41 C42 H42 119.4
C31 C42 H42 119.4
C32 C43 C52 101.18(14)
C32 C43 C44 112.51(12)
C52 C43 C44 107.69(14)
C32 C43 H43 111.7
C52 C43 H43 111.7
C44 C43 H43 111.7
C100 C44 C47 112.32(12)
C100 C44 C43 113.75(13)
C47 C44 C43 112.67(12)
C100 C44 H44 105.8
C47 C44 H44 105.8
C43 C44 H44 105.8
O6 C45 C46 106.67(18)
O6 C45 H45A 110.4
C46 C45 H45A 110.4
O6 C45 H45B 110.4
C46 C45 H45B 110.4
H45A C45 H45B 108.6
O7 C46 C45 106.67(17)
O7 C46 H46A 110.4
C45 C46 H46A 110.4
O7 C46 H46B 110.4
C45 C46 H46B 110.4
H46A C46 H46B 108.6
C51 C47 C44 112.32(12)
C51 C47 C48 102.35(12)
C44 C47 C48 125.99(12)
C51 C47 C35 104.78(11)
C44 C47 C35 119.61(12)
C48 C47 C35 87.73(10)
C49 C48 C36 108.78(13)
C49 C48 C47 105.74(12)
C36 C48 C47 91.10(10)
C49 C48 H48 116.1
C36 C48 H48 116.1
C47 C48 H48 116.1
C39 C49 C48 112.51(16)
C39 C49 C50 113.31(16)
C48 C49 C50 100.57(12)
C39 C49 H49 110.0
C48 C49 H49 110.0
C50 C49 H49 110.0
C51 C50 C49 98.72(13)
C51 C50 C40 106.01(14)
C49 C50 C40 110.16(14)
C51 C50 H50 113.6
C49 C50 H50 113.6
C40 C50 H50 113.6
O8 C51 C50 127.20(16)
O8 C51 C47 127.03(16)
C50 C51 C47 105.77(12)
C34 C52 C43 100.88(12)
C34 C52 H52A 111.6
C43 C52 H52A 111.6
C34 C52 H52B 111.6
C43 C52 H52B 111.6
H52A C52 H52B 109.4

loop_
_geom_bond_atom_site_label_1
_geom_bond_atom_site_label_2
_geom_bond_distance
C101 O11 1.408(2)
C101 O10 1.419(2)
C101 C7 1.524(2)
C101 H102 0.93(2)
O2 C24 1.434(2)
O2 C25 1.454(3)
O3 C27 1.210(2)
O4 C35 1.4412(18)
O4 C40 1.449(2)
C100 O6 1.418(2)
C100 O7 1.4247(19)
C100 C44 1.527(2)
C100 H100 1.044(18)
O6 C45 1.402(2)
O7 C46 1.399(3)
O8 C51 1.2025(19)
C1 C2 1.365(3)
C1 C12 1.395(4)
C1 H1 0.9300
C2 C3 1.372(3)
C2 H2 0.9300
C3 C4 1.397(3)
C3 H3 0.9300
C4 C13 1.387(3)
C4 C5 1.471(3)
C5 C14 1.333(3)
C5 C6 1.531(2)
C6 C16 1.532(3)
C6 C7 1.548(2)
C6 H6 0.9800
C7 C8 1.535(2)
C7 H7 0.9800
C8 C27 1.518(2)
C8 C9 1.569(2)
C8 C24 1.5923(19)
C9 C10 1.535(2)
C9 C23 1.557(2)
C9 H9 0.9800
C10 C11 1.518(3)
C10 C26 1.550(3)
C10 H10 0.9800
C11 C21 1.539(3)
C11 H11A 0.9700
C11 H11B 0.9700
C12 C13 1.365(3)
C12 H12 0.9300
C13 H13 0.9300
C14 C15 1.513(3)
C14 H14 0.9300
C15 C24 1.510(2)
C15 C16 1.530(3)
C15 H15 0.9800
C16 H16A 0.9700
C16 H16B 0.9700
O10 C18 1.419(2)
C18 C19 1.460(4)
C18 H18A 0.9700
C18 H18B 0.9700
C19 O11 1.412(3)
C19 H19A 0.9700
C19 H19B 0.9700
C21 C22 1.515(3)
C21 H21A 0.9700
C21 H21B 0.9700
C22 C25 1.520(2)
C22 C23 1.531(2)
C22 H22 0.9800
C23 C24 1.548(2)
C23 H23 0.9800
C25 C26 1.572(3)
C25 H25 0.9800
C26 C27 1.499(3)
C26 H26 0.9800
C28 C29 1.359(4)
C28 C41 1.366(4)
C28 H28 0.9300
C29 C30 1.389(3)
C29 H29 0.9300
C30 C31 1.387(3)
C30 H30 0.9300
C31 C42 1.398(3)
C31 C32 1.471(2)
C32 C33 1.334(2)
C32 C43 1.527(2)
C33 C34 1.510(2)
C33 H33 0.9300
C34 C35 1.507(2)
C34 C52 1.536(3)
C34 H34 0.9800
C35 C36 1.544(2)
C35 C47 1.5943(19)
C36 C37 1.533(2)
C36 C48 1.554(2)
C36 H36 0.9800
C37 C38 1.516(3)
C37 C40 1.532(3)
C37 H37 0.9800
C38 C39 1.543(3)
C38 H38A 0.9700
C38 H38B 0.9700
C39 C49 1.524(2)
C39 H39A 0.9700
C39 H39B 0.9700
C40 C50 1.561(3)
C40 H40 0.9800
C41 C42 1.366(3)
C41 H41 0.9300
C42 H42 0.9300
C43 C52 1.540(2)
C43 C44 1.545(2)
C43 H43 0.9800
C44 C47 1.532(2)
C44 H44 0.9800
C45 C46 1.466(4)
C45 H45A 0.9700
C45 H45B 0.9700
C46 H46A 0.9700
C46 H46B 0.9700
C47 C51 1.515(2)
C47 C48 1.5761(18)
C48 C49 1.535(2)
C48 H48 0.9800
C49 C50 1.553(3)
C49 H49 0.9800
C50 C51 1.503(2)
C50 H50 0.9800
C52 H52A 0.9700
C52 H52B 0.9700
